data_4082922
loop_
_publ_author_name
'Yuan, Dan'
'Teng, Qiaoqiao'
'Huynh, Han Vinh'

_publ_section_title
;
 Template-Directed Synthesis of Palladium(II) Sulfonate-NHC Complexes and
 Catalytic Studies in Aqueous Mizoroki--Heck Reactions
;
_journal_issue 7
_journal_name_full Organometallics
_journal_page_first 1794
_journal_paper_doi 10.1021/om500140g
_journal_volume 33
_journal_year 2014
_chemical_formula_sum 'C22 H30 Br2 N4 O3 Pd S'
_chemical_formula_weight 696.78
_chemical_name_systematic
; 
 ? 
;
_space_group_IT_number 61
_symmetry_cell_setting orthorhombic
_symmetry_space_group_name_Hall '-P 2ac 2ab'
_symmetry_space_group_name_H-M 'P b c a'
_atom_sites_solution_hydrogens geom
_atom_sites_solution_primary direct
_atom_sites_solution_secondary difmap
_audit_creation_method SHELXL-97
_cell_angle_alpha 90.00
_cell_angle_beta 90.00
_cell_angle_gamma 90.00
_cell_formula_units_Z 8
_cell_length_a 8.321(4)
_cell_length_b 20.941(9)
_cell_length_c 30.868(13)
_cell_measurement_reflns_used 4895
_cell_measurement_temperature 223(2)
_cell_measurement_theta_max 25.03
_cell_measurement_theta_min 2.35
_cell_volume 5379(4)
_computing_cell_refinement 'Bruker SMART'
_computing_data_collection 'Bruker SMART'
_computing_data_reduction 'Bruker SAINT'
_computing_molecular_graphics 'Bruker SHELXTL'
_computing_publication_material 'Bruker SHELXTL'
_computing_structure_refinement 'SHELXL-97 (Sheldrick, 1997)'
_computing_structure_solution 'SHELXS-97 (Sheldrick, 1990)'
_diffrn_ambient_temperature 223(2)
_diffrn_measured_fraction_theta_full 0.984
_diffrn_measured_fraction_theta_max 0.984
_diffrn_measurement_device_type 'CCD area detector'
_diffrn_measurement_method 'phi and omega scans'
_diffrn_radiation_monochromator graphite
_diffrn_radiation_source 'fine-focus sealed tube'
_diffrn_radiation_type MoK\a
_diffrn_radiation_wavelength 0.71073
_diffrn_reflns_av_R_equivalents 0.0745
_diffrn_reflns_av_sigmaI/netI 0.0609
_diffrn_reflns_limit_h_max 10
_diffrn_reflns_limit_h_min -9
_diffrn_reflns_limit_k_max 25
_diffrn_reflns_limit_k_min -26
_diffrn_reflns_limit_l_max 39
_diffrn_reflns_limit_l_min -38
_diffrn_reflns_number 34719
_diffrn_reflns_theta_full 27.49
_diffrn_reflns_theta_max 27.49
_diffrn_reflns_theta_min 1.94
_exptl_absorpt_coefficient_mu 3.769
_exptl_absorpt_correction_T_max 0.6205
_exptl_absorpt_correction_T_min 0.3140
_exptl_absorpt_correction_type multi-scan
_exptl_absorpt_process_details 'Sadabs, (Sheldrick 2001)'
_exptl_crystal_colour ORANGE
_exptl_crystal_density_diffrn 1.721
_exptl_crystal_density_meas ?
_exptl_crystal_density_method 'not measured'
_exptl_crystal_description BLOCK
_exptl_crystal_F_000 2768
_exptl_crystal_size_max 0.40
_exptl_crystal_size_mid 0.16
_exptl_crystal_size_min 0.14
_refine_diff_density_max 0.780
_refine_diff_density_min -0.380
_refine_diff_density_rms 0.111
_refine_ls_extinction_method none
_refine_ls_goodness_of_fit_ref 1.015
_refine_ls_hydrogen_treatment constr
_refine_ls_matrix_type full
_refine_ls_number_parameters 303
_refine_ls_number_reflns 6080
_refine_ls_number_restraints 0
_refine_ls_restrained_S_all 1.015
_refine_ls_R_factor_all 0.0669
_refine_ls_R_factor_gt 0.0420
_refine_ls_shift/su_max 0.002
_refine_ls_shift/su_mean 0.000
_refine_ls_structure_factor_coef Fsqd
_refine_ls_weighting_details 'calc w=1/[\s^2^(Fo^2^)+(0.0447P)^2^+0.0000P] where P=(Fo^2^+2Fc^2^)/3'
_refine_ls_weighting_scheme calc
_refine_ls_wR_factor_gt 0.0931
_refine_ls_wR_factor_ref 0.1020
_reflns_number_gt 4390
_reflns_number_total 6080
_reflns_threshold_expression >2sigma(I)
_cod_data_source_file om500140g_si_002.cif
_cod_data_source_block a325
_cod_depositor_comments
;
The following automatic conversions were performed:

'_symmetry_cell_setting' value 'Orthorhombic' changed to
'orthorhombic' according to
/usr/data/users/saulius/automatic-downloads/rss-feeds/ACS/lib/dictionaries/cif_core.dic
dictionary named 'cif_core.dic' version 2.4.2 from
2011-04-26.

'_exptl_absorpt_correction_type' value 'Multi-scan'
changed to 'multi-scan' according to
/usr/data/users/saulius/automatic-downloads/rss-feeds/ACS/lib/dictionaries/cif_core.dic
dictionary named 'cif_core.dic' version 2.4.2 from 2011-04-26.

Automatic conversion script
Id: cif_fix_values 2281 2013-09-26 08:29:07Z andrius 

 Adding full bibliography for 4082922.cif.

The following automatic conversions were performed:

'_exptl_crystal_density_meas' value 'Not Measured' was changed to '?'
- the value is perceived as not measured.

Automatic conversion script
Id: cif_fix_values 3008 2015-01-20 13:52:24Z robertas 
;
_cod_original_sg_symbol_H-M Pbca
_cod_database_code 4082922

loop_
_symmetry_equiv_pos_as_xyz
'x, y, z'
'-x+1/2, -y, z+1/2'
'-x, y+1/2, -z+1/2'
'x+1/2, -y+1/2, -z'
'-x, -y, -z'
'x-1/2, y, -z-1/2'
'x, -y-1/2, z-1/2'
'-x-1/2, y-1/2, z'

loop_
_atom_site_label
_atom_site_type_symbol
_atom_site_fract_x
_atom_site_fract_y
_atom_site_fract_z
_atom_site_U_iso_or_equiv
_atom_site_adp_type
_atom_site_occupancy
_atom_site_symmetry_multiplicity
_atom_site_calc_flag
_atom_site_refinement_flags
Pd1 Pd 0.26774(3) 0.433128(14) 0.582349(8) 0.03107(10) Uani 1 1 d .
Br1 Br -0.00500(5) 0.47111(2) 0.571141(15) 0.05153(15) Uani 1 1 d .
Br2 Br 0.53186(5) 0.38970(2) 0.596999(14) 0.04707(14) Uani 1 1 d .
S1 S -0.10553(13) 0.22989(5) 0.60729(3) 0.0394(2) Uani 1 1 d .
N1 N 0.2482(4) 0.46662(15) 0.67585(9) 0.0315(7) Uani 1 1 d .
N2 N 0.1601(4) 0.37036(14) 0.66306(9) 0.0312(7) Uani 1 1 d .
N3 N 0.3238(4) 0.44184(18) 0.51632(11) 0.0435(9) Uani 1 1 d .
N4 N 0.3743(4) 0.17667(15) 0.53504(10) 0.0360(8) Uani 1 1 d .
O1 O -0.2772(4) 0.22785(18) 0.60094(12) 0.0663(10) Uani 1 1 d .
O2 O -0.0441(4) 0.18086(15) 0.63561(11) 0.0648(10) Uani 1 1 d .
O3 O -0.0176(4) 0.23253(17) 0.56709(10) 0.0628(10) Uani 1 1 d .
C1 C 0.2204(4) 0.42315(18) 0.64416(12) 0.0305(8) Uani 1 1 d .
C2 C 0.2053(5) 0.44092(18) 0.71591(12) 0.0319(8) Uani 1 1 d .
C3 C 0.2156(5) 0.4650(2) 0.75762(13) 0.0439(11) Uani 1 1 d .
H3 H 0.2552 0.5063 0.7630 0.053 Uiso 1 1 calc R
C4 C 0.1653(6) 0.4258(2) 0.79103(13) 0.0533(12) Uani 1 1 d .
H4 H 0.1712 0.4405 0.8197 0.064 Uiso 1 1 calc R
C5 C 0.1053(6) 0.3639(2) 0.78268(13) 0.0497(11) Uani 1 1 d .
H5 H 0.0695 0.3387 0.8060 0.060 Uiso 1 1 calc R
C6 C 0.0978(5) 0.33968(19) 0.74145(13) 0.0415(10) Uani 1 1 d .
H6 H 0.0602 0.2981 0.7360 0.050 Uiso 1 1 calc R
C7 C 0.1488(4) 0.37972(18) 0.70785(11) 0.0311(8) Uani 1 1 d .
C8 C 0.3037(5) 0.53243(18) 0.66968(13) 0.0378(9) Uani 1 1 d .
H8A H 0.3348 0.5383 0.6393 0.045 Uiso 1 1 calc R
H8B H 0.3993 0.5396 0.6876 0.045 Uiso 1 1 calc R
C9 C 0.1768(5) 0.58176(18) 0.68140(12) 0.0341(9) Uani 1 1 d .
C10 C 0.2254(6) 0.6398(2) 0.69894(16) 0.0538(12) Uani 1 1 d .
H10 H 0.3346 0.6473 0.7049 0.065 Uiso 1 1 calc R
C11 C 0.1117(7) 0.6865(2) 0.70761(18) 0.0707(16) Uani 1 1 d .
H11 H 0.1444 0.7257 0.7196 0.085 Uiso 1 1 calc R
C12 C -0.0483(8) 0.6762(2) 0.69895(17) 0.0672(15) Uani 1 1 d .
H12 H -0.1241 0.7085 0.7046 0.081 Uiso 1 1 calc R
C13 C -0.0976(6) 0.6185(2) 0.68197(15) 0.0523(12) Uani 1 1 d .
H13 H -0.2069 0.6108 0.6763 0.063 Uiso 1 1 calc R
C14 C 0.0170(5) 0.5716(2) 0.67340(14) 0.0454(11) Uani 1 1 d .
H14 H -0.0162 0.5322 0.6619 0.055 Uiso 1 1 calc R
C15 C 0.1182(5) 0.31080(17) 0.64011(13) 0.0362(9) Uani 1 1 d .
H15A H 0.1580 0.2742 0.6568 0.043 Uiso 1 1 calc R
H15B H 0.1716 0.3104 0.6118 0.043 Uiso 1 1 calc R
C16 C -0.0621(5) 0.3039(2) 0.63360(14) 0.0428(10) Uani 1 1 d .
H16A H -0.1021 0.3394 0.6159 0.051 Uiso 1 1 calc R
H16B H -0.1166 0.3054 0.6617 0.051 Uiso 1 1 calc R
C17 C 0.3512(5) 0.44154(19) 0.48091(13) 0.0380(9) Uani 1 1 d .
C18 C 0.3820(6) 0.4406(2) 0.43425(14) 0.0514(12) Uani 1 1 d .
H18A H 0.4561 0.4063 0.4275 0.077 Uiso 1 1 calc R
H18B H 0.4286 0.4811 0.4255 0.077 Uiso 1 1 calc R
H18C H 0.2818 0.4339 0.4189 0.077 Uiso 1 1 calc R
C19 C 0.3509(6) 0.1521(3) 0.58037(14) 0.0610(13) Uani 1 1 d .
H19A H 0.3489 0.1058 0.5800 0.091 Uiso 1 1 calc R
H19B H 0.2500 0.1680 0.5918 0.091 Uiso 1 1 calc R
H19C H 0.4387 0.1667 0.5985 0.091 Uiso 1 1 calc R
C20 C 0.2455(5) 0.1525(3) 0.50580(16) 0.0613(14) Uani 1 1 d .
H20A H 0.2596 0.1706 0.4771 0.092 Uiso 1 1 calc R
H20B H 0.1413 0.1649 0.5171 0.092 Uiso 1 1 calc R
H20C H 0.2516 0.1063 0.5041 0.092 Uiso 1 1 calc R
C21 C 0.5331(5) 0.1550(2) 0.51833(15) 0.0544(12) Uani 1 1 d .
H21A H 0.5368 0.1087 0.5183 0.082 Uiso 1 1 calc R
H21B H 0.6178 0.1715 0.5368 0.082 Uiso 1 1 calc R
H21C H 0.5481 0.1708 0.4891 0.082 Uiso 1 1 calc R
C22 C 0.3706(6) 0.2480(2) 0.53639(15) 0.0548(12) Uani 1 1 d .
H22A H 0.4543 0.2634 0.5556 0.082 Uiso 1 1 calc R
H22B H 0.2667 0.2622 0.5469 0.082 Uiso 1 1 calc R
H22C H 0.3883 0.2648 0.5075 0.082 Uiso 1 1 calc R

loop_
_atom_site_aniso_label
_atom_site_aniso_U_11
_atom_site_aniso_U_22
_atom_site_aniso_U_33
_atom_site_aniso_U_23
_atom_site_aniso_U_13
_atom_site_aniso_U_12
Pd1 0.03499(17) 0.03418(18) 0.02403(15) -0.00170(13) 0.00039(11) -0.00194(13)
Br1 0.0467(3) 0.0608(3) 0.0471(3) -0.0064(2) -0.00955(19) 0.0139(2)
Br2 0.0405(3) 0.0625(3) 0.0382(2) -0.0076(2) -0.00128(18) 0.0100(2)
S1 0.0422(6) 0.0383(6) 0.0378(5) -0.0055(5) -0.0048(4) -0.0060(5)
N1 0.0420(19) 0.0258(18) 0.0266(15) -0.0038(13) 0.0021(13) -0.0022(14)
N2 0.0380(18) 0.0290(17) 0.0265(15) -0.0038(14) -0.0002(13) -0.0023(14)
N3 0.041(2) 0.060(2) 0.0295(18) -0.0002(17) -0.0021(15) -0.0052(18)
N4 0.0358(19) 0.0372(19) 0.0350(17) -0.0037(15) -0.0010(14) 0.0027(15)
O1 0.0430(19) 0.071(2) 0.085(2) -0.014(2) -0.0175(17) -0.0092(16)
O2 0.080(2) 0.0423(19) 0.072(2) 0.0112(17) -0.0277(19) -0.0119(17)
O3 0.072(2) 0.070(2) 0.0461(18) -0.0181(17) 0.0048(16) -0.0088(18)
C1 0.033(2) 0.028(2) 0.0312(19) -0.0042(16) 0.0026(15) 0.0024(16)
C2 0.039(2) 0.028(2) 0.0284(18) -0.0007(16) -0.0009(16) 0.0010(17)
C3 0.060(3) 0.041(3) 0.032(2) -0.0083(19) 0.0061(19) -0.003(2)
C4 0.073(3) 0.059(3) 0.028(2) -0.002(2) -0.001(2) 0.004(3)
C5 0.065(3) 0.053(3) 0.031(2) 0.012(2) 0.009(2) -0.001(2)
C6 0.050(3) 0.034(2) 0.041(2) 0.0025(19) 0.0052(19) -0.004(2)
C7 0.035(2) 0.029(2) 0.0292(18) -0.0015(16) 0.0013(16) -0.0003(16)
C8 0.044(2) 0.030(2) 0.039(2) -0.0055(18) 0.0049(18) -0.0081(18)
C9 0.050(2) 0.025(2) 0.0272(18) 0.0010(16) 0.0069(17) -0.0015(18)
C10 0.060(3) 0.043(3) 0.059(3) -0.014(2) 0.010(2) -0.009(2)
C11 0.085(4) 0.039(3) 0.088(4) -0.023(3) 0.020(3) 0.000(3)
C12 0.083(4) 0.045(3) 0.074(3) -0.004(3) 0.022(3) 0.018(3)
C13 0.054(3) 0.047(3) 0.055(3) 0.002(2) 0.007(2) 0.011(2)
C14 0.054(3) 0.040(3) 0.043(2) -0.007(2) 0.000(2) -0.003(2)
C15 0.042(2) 0.027(2) 0.039(2) -0.0104(18) 0.0022(17) -0.0017(17)
C16 0.046(2) 0.037(2) 0.045(2) -0.014(2) 0.0013(19) 0.000(2)
C17 0.040(2) 0.038(2) 0.036(2) 0.0038(19) 0.0004(18) -0.0049(19)
C18 0.068(3) 0.050(3) 0.036(2) 0.002(2) 0.010(2) 0.004(2)
C19 0.064(3) 0.072(4) 0.047(3) 0.011(3) 0.003(2) 0.007(3)
C20 0.047(3) 0.079(4) 0.057(3) -0.024(3) -0.007(2) -0.004(3)
C21 0.039(3) 0.066(3) 0.058(3) -0.014(3) 0.002(2) 0.007(2)
C22 0.060(3) 0.045(3) 0.059(3) 0.000(2) 0.009(2) 0.002(2)

loop_
_atom_type_symbol
_atom_type_description
_atom_type_scat_dispersion_real
_atom_type_scat_dispersion_imag
_atom_type_scat_source
C C 0.0033 0.0016 'International Tables Vol C Tables 4.2.6.8 and 6.1.1.4'
H H 0.0000 0.0000 'International Tables Vol C Tables 4.2.6.8 and 6.1.1.4'
N N 0.0061 0.0033 'International Tables Vol C Tables 4.2.6.8 and 6.1.1.4'
O O 0.0106 0.0060 'International Tables Vol C Tables 4.2.6.8 and 6.1.1.4'
S S 0.1246 0.1234 'International Tables Vol C Tables 4.2.6.8 and 6.1.1.4'
Br Br -0.2901 2.4595 'International Tables Vol C Tables 4.2.6.8 and 6.1.1.4'
Pd Pd -0.9988 1.0072 'International Tables Vol C Tables 4.2.6.8 and 6.1.1.4'

loop_
_geom_angle_atom_site_label_1
_geom_angle_atom_site_label_2
_geom_angle_atom_site_label_3
_geom_angle
C1 Pd1 N3 178.33(15)
C1 Pd1 Br2 87.74(11)
N3 Pd1 Br2 90.70(10)
C1 Pd1 Br1 89.18(11)
N3 Pd1 Br1 92.35(10)
Br2 Pd1 Br1 175.95(2)
O3 S1 O2 111.7(2)
O3 S1 O1 112.8(2)
O2 S1 O1 114.3(2)
O3 S1 C16 104.8(2)
O2 S1 C16 105.7(2)
O1 S1 C16 106.7(2)
C1 N1 C2 109.7(3)
C1 N1 C8 126.2(3)
C2 N1 C8 124.0(3)
C1 N2 C7 109.7(3)
C1 N2 C15 125.0(3)
C7 N2 C15 125.2(3)
C17 N3 Pd1 174.6(4)
C21 N4 C20 109.0(3)
C21 N4 C22 109.4(3)
C20 N4 C22 110.0(4)
C21 N4 C19 109.4(3)
C20 N4 C19 110.8(4)
C22 N4 C19 108.3(3)
N2 C1 N1 107.6(3)
N2 C1 Pd1 125.7(3)
N1 C1 Pd1 126.6(3)
C3 C2 C7 121.6(4)
C3 C2 N1 131.8(4)
C7 C2 N1 106.5(3)
C4 C3 C2 117.2(4)
C3 C4 C5 121.1(4)
C6 C5 C4 121.7(4)
C5 C6 C7 116.9(4)
C2 C7 C6 121.6(3)
C2 C7 N2 106.5(3)
C6 C7 N2 131.9(3)
N1 C8 C9 112.9(3)
C14 C9 C10 119.2(4)
C14 C9 C8 121.7(4)
C10 C9 C8 119.0(4)
C11 C10 C9 119.5(5)
C12 C11 C10 120.9(5)
C11 C12 C13 119.9(5)
C12 C13 C14 119.1(5)
C9 C14 C13 121.4(4)
N2 C15 C16 112.2(3)
C15 C16 S1 110.0(3)
N3 C17 C18 178.3(5)

loop_
_geom_bond_atom_site_label_1
_geom_bond_atom_site_label_2
_geom_bond_distance
Pd1 C1 1.959(4)
Pd1 N3 2.099(3)
Pd1 Br2 2.4210(10)
Pd1 Br1 2.4295(11)
S1 O3 1.442(3)
S1 O2 1.442(3)
S1 O1 1.442(3)
S1 C16 1.787(4)
N1 C1 1.356(5)
N1 C2 1.395(5)
N1 C8 1.466(5)
N2 C1 1.347(5)
N2 C7 1.400(4)
N2 C15 1.476(4)
N3 C17 1.117(5)
N4 C21 1.489(5)
N4 C20 1.489(5)
N4 C22 1.495(5)
N4 C19 1.503(5)
C2 C3 1.386(5)
C2 C7 1.387(5)
C3 C4 1.384(6)
C4 C5 1.412(6)
C5 C6 1.371(6)
C6 C7 1.400(5)
C8 C9 1.521(6)
C9 C14 1.369(6)
C9 C10 1.391(6)
C10 C11 1.387(7)
C11 C12 1.375(8)
C12 C13 1.381(7)
C13 C14 1.393(6)
C15 C16 1.520(6)
C17 C18 1.463(6)
